data_4108361
loop_
_publ_author_name
'Yang Peng'
'Bobby D. Ellis'
'Xinping Wang'
'Philip P. Power'

_publ_section_title
;
 Diarylstannylene Activation of Hydrogen or Ammonia with Arene Elimination
;
_journal_name_full 'Journal of the American Chemical Society'
_journal_page_first 12268
_journal_page_last 12269
_journal_paper_doi 10.1021/ja805358u
_journal_volume 130
_journal_year 2008
_chemical_formula_moiety 'C60 H78 N2 Sn2, 4(C7 H8)'
_chemical_formula_sum 'C88 H110 N2 Sn2'
_chemical_formula_weight 1433.20
_chemical_name_systematic
;
 ?
;
_space_group_IT_number 2
_symmetry_cell_setting triclinic
_symmetry_space_group_name_Hall '-P 1'
_symmetry_space_group_name_H-M 'P -1'
_atom_sites_solution_hydrogens geom
_atom_sites_solution_primary direct
_atom_sites_solution_secondary difmap
_audit_creation_method SHELXL-97
_cell_angle_alpha 110.5722(7)
_cell_angle_beta 102.3158(7)
_cell_angle_gamma 103.5991(7)
_cell_formula_units_Z 1
_cell_length_a 12.0051(6)
_cell_length_b 13.3719(7)
_cell_length_c 13.6933(7)
_cell_measurement_reflns_used 6829
_cell_measurement_temperature 90(2)
_cell_measurement_theta_max 27.53
_cell_measurement_theta_min 2.57
_cell_volume 1891.60(17)
_computing_cell_refinement 'Bruker SAINT'
_computing_data_collection 'Bruker SMART'
_computing_data_reduction 'Bruker SAINT'
_computing_molecular_graphics 'Bruker SHELXTL'
_computing_publication_material 'Bruker SHELXTL'
_computing_structure_refinement 'SHELXL-97 (Sheldrick, 2008)'
_computing_structure_solution 'SHELXS-97 (Sheldrick, 2008)'
_diffrn_ambient_temperature 90(2)
_diffrn_measured_fraction_theta_full 0.996
_diffrn_measured_fraction_theta_max 0.996
_diffrn_measurement_device_type 'Bruker APEX-II CCD'
_diffrn_measurement_method '\f and \w scans'
_diffrn_radiation_monochromator graphite
_diffrn_radiation_source 'fine-focus sealed tube'
_diffrn_radiation_type MoK\a
_diffrn_radiation_wavelength 0.71073
_diffrn_reflns_av_R_equivalents 0.0201
_diffrn_reflns_av_sigmaI/netI 0.0249
_diffrn_reflns_limit_h_max 15
_diffrn_reflns_limit_h_min -15
_diffrn_reflns_limit_k_max 17
_diffrn_reflns_limit_k_min -17
_diffrn_reflns_limit_l_max 17
_diffrn_reflns_limit_l_min -17
_diffrn_reflns_number 21146
_diffrn_reflns_theta_full 27.53
_diffrn_reflns_theta_max 27.53
_diffrn_reflns_theta_min 1.68
_exptl_absorpt_coefficient_mu 0.705
_exptl_absorpt_correction_T_max 0.785
_exptl_absorpt_correction_T_min 0.725
_exptl_absorpt_correction_type multi-scan
_exptl_absorpt_process_details SADABS-2007/2
_exptl_crystal_colour colourless
_exptl_crystal_density_diffrn 1.258
_exptl_crystal_description block
_exptl_crystal_F_000 752
_exptl_crystal_size_max 0.410
_exptl_crystal_size_mid 0.367
_exptl_crystal_size_min 0.343
_refine_diff_density_max 0.469
_refine_diff_density_min -0.451
_refine_diff_density_rms 0.058
_refine_ls_extinction_method none
_refine_ls_goodness_of_fit_ref 1.044
_refine_ls_hydrogen_treatment constr
_refine_ls_matrix_type full
_refine_ls_number_parameters 425
_refine_ls_number_reflns 8667
_refine_ls_number_restraints 0
_refine_ls_restrained_S_all 1.044
_refine_ls_R_factor_all 0.0268
_refine_ls_R_factor_gt 0.0220
_refine_ls_shift/su_max 0.028
_refine_ls_shift/su_mean 0.001
_refine_ls_structure_factor_coef Fsqd
_refine_ls_weighting_details 'calc w=1/[\s^2^(Fo^2^)+(0.0270P)^2^+0.8983P] where P=(Fo^2^+2Fc^2^)/3'
_refine_ls_weighting_scheme calc
_refine_ls_wR_factor_gt 0.0552
_refine_ls_wR_factor_ref 0.0578
_reflns_number_gt 7861
_reflns_number_total 8667
_reflns_threshold_expression >2sigma(I)
_cod_data_source_file ja805358u_si_001.cif
_cod_data_source_block p-1
_cod_database_code 4108361

loop_
_symmetry_equiv_pos_as_xyz
'x, y, z'
'-x, -y, -z'

loop_
_atom_site_label
_atom_site_type_symbol
_atom_site_fract_x
_atom_site_fract_y
_atom_site_fract_z
_atom_site_U_iso_or_equiv
_atom_site_adp_type
_atom_site_occupancy
_atom_site_symmetry_multiplicity
_atom_site_calc_flag
_atom_site_refinement_flags
Sn1 Sn 0.116835(9) 0.128260(9) 0.062081(9) 0.01747(4) Uani 1 1 d .
N1 N 0.03233(12) -0.02632(11) -0.09239(11) 0.0198(3) Uani 1 1 d .
H1A H 0.0864 -0.0636 -0.1069 0.024 Uiso 1 1 calc R
H1B H 0.0037 -0.0098 -0.1507 0.024 Uiso 1 1 calc R
C1 C 0.01093(12) 0.22582(12) 0.00473(12) 0.0132(3) Uani 1 1 d .
C2 C -0.04741(12) 0.28672(12) 0.07070(12) 0.0135(3) Uani 1 1 d .
C3 C -0.10008(13) 0.35902(12) 0.04082(12) 0.0160(3) Uani 1 1 d .
H3 H -0.1396 0.3989 0.0859 0.019 Uiso 1 1 calc R
C4 C -0.09505(13) 0.37300(12) -0.05388(12) 0.0176(3) Uani 1 1 d .
H4 H -0.1327 0.4207 -0.0748 0.021 Uiso 1 1 calc R
C5 C -0.03457(13) 0.31674(13) -0.11803(12) 0.0171(3) Uani 1 1 d .
H5 H -0.0292 0.3277 -0.1820 0.020 Uiso 1 1 calc R
C6 C 0.01841(12) 0.24424(12) -0.08949(12) 0.0143(3) Uani 1 1 d .
C7 C -0.05247(13) 0.27876(12) 0.17659(12) 0.0140(3) Uani 1 1 d .
C8 C -0.16156(13) 0.21455(12) 0.18085(12) 0.0159(3) Uani 1 1 d .
C9 C -0.16551(14) 0.21152(13) 0.28090(13) 0.0204(3) Uani 1 1 d .
H9 H -0.2389 0.1696 0.2848 0.024 Uiso 1 1 calc R
C10 C -0.06420(15) 0.26863(14) 0.37455(13) 0.0229(3) Uani 1 1 d .
H10 H -0.0682 0.2653 0.4419 0.027 Uiso 1 1 calc R
C11 C 0.04321(14) 0.33071(14) 0.36996(13) 0.0215(3) Uani 1 1 d .
H11 H 0.1126 0.3690 0.4343 0.026 Uiso 1 1 calc R
C12 C 0.05071(13) 0.33767(13) 0.27225(12) 0.0164(3) Uani 1 1 d .
C13 C 0.08867(13) 0.18950(12) -0.15762(12) 0.0155(3) Uani 1 1 d .
C14 C 0.21685(14) 0.23401(13) -0.11679(13) 0.0181(3) Uani 1 1 d .
C15 C 0.28121(15) 0.17817(15) -0.17742(14) 0.0236(3) Uani 1 1 d .
H15 H 0.3673 0.2062 -0.1503 0.028 Uiso 1 1 calc R
C16 C 0.22189(16) 0.08288(15) -0.27606(15) 0.0270(4) Uani 1 1 d .
H16 H 0.2672 0.0456 -0.3156 0.032 Uiso 1 1 calc R
C17 C 0.09674(16) 0.04171(14) -0.31736(14) 0.0247(3) Uani 1 1 d .
H17 H 0.0569 -0.0229 -0.3861 0.030 Uiso 1 1 calc R
C18 C 0.02792(14) 0.09370(13) -0.25955(13) 0.0197(3) Uani 1 1 d .
C19 C -0.27354(13) 0.14768(13) 0.07827(13) 0.0186(3) Uani 1 1 d .
H19 H -0.2462 0.1377 0.0125 0.022 Uiso 1 1 calc R
C20 C -0.33843(14) 0.02923(14) 0.06770(14) 0.0236(3) Uani 1 1 d .
H20A H -0.2793 -0.0089 0.0776 0.035 Uiso 1 1 calc R
H20B H -0.3996 -0.0153 -0.0056 0.035 Uiso 1 1 calc R
H20C H -0.3779 0.0362 0.1243 0.035 Uiso 1 1 calc R
C21 C -0.36334(14) 0.21245(14) 0.07522(15) 0.0249(3) Uani 1 1 d .
H21A H -0.3950 0.2201 0.1368 0.037 Uiso 1 1 calc R
H21B H -0.4305 0.1706 0.0054 0.037 Uiso 1 1 calc R
H21C H -0.3218 0.2880 0.0815 0.037 Uiso 1 1 calc R
C22 C 0.16672(13) 0.41560(13) 0.27269(13) 0.0196(3) Uani 1 1 d .
H22 H 0.1677 0.3890 0.1950 0.024 Uiso 1 1 calc R
C23 C 0.28286(15) 0.41353(17) 0.34323(16) 0.0324(4) Uani 1 1 d .
H23A H 0.2900 0.4488 0.4213 0.049 Uiso 1 1 calc R
H23B H 0.3530 0.4557 0.3309 0.049 Uiso 1 1 calc R
H23C H 0.2800 0.3347 0.3227 0.049 Uiso 1 1 calc R
C24 C 0.16478(16) 0.53731(15) 0.30976(16) 0.0293(4) Uani 1 1 d .
H24A H 0.0936 0.5384 0.2598 0.044 Uiso 1 1 calc R
H24B H 0.2385 0.5864 0.3082 0.044 Uiso 1 1 calc R
H24C H 0.1609 0.5650 0.3850 0.044 Uiso 1 1 calc R
C25 C 0.28410(14) 0.34418(14) -0.01299(13) 0.0210(3) Uani 1 1 d .
H25 H 0.2305 0.3527 0.0339 0.025 Uiso 1 1 calc R
C26 C 0.40369(16) 0.34704(18) 0.05613(17) 0.0353(4) Uani 1 1 d .
H26A H 0.3896 0.2805 0.0728 0.053 Uiso 1 1 calc R
H26B H 0.4371 0.4163 0.1251 0.053 Uiso 1 1 calc R
H26C H 0.4611 0.3461 0.0149 0.053 Uiso 1 1 calc R
C27 C 0.30503(16) 0.44523(15) -0.04350(15) 0.0286(4) Uani 1 1 d .
H27A H 0.3559 0.4385 -0.0911 0.043 Uiso 1 1 calc R
H27B H 0.3456 0.5160 0.0238 0.043 Uiso 1 1 calc R
H27C H 0.2269 0.4459 -0.0827 0.043 Uiso 1 1 calc R
C28 C -0.11020(15) 0.04520(15) -0.30668(14) 0.0253(3) Uani 1 1 d .
H28 H -0.1424 0.0692 -0.2438 0.030 Uiso 1 1 calc R
C29 C -0.16099(19) -0.08480(17) -0.36553(17) 0.0393(5) Uani 1 1 d .
H29A H -0.1408 -0.1103 -0.4338 0.059 Uiso 1 1 calc R
H29B H -0.2492 -0.1107 -0.3831 0.059 Uiso 1 1 calc R
H29C H -0.1254 -0.1165 -0.3173 0.059 Uiso 1 1 calc R
C30 C -0.15822(18) 0.09388(19) -0.38661(16) 0.0371(4) Uani 1 1 d .
H30A H -0.1341 0.1765 -0.3472 0.056 Uiso 1 1 calc R
H30B H -0.2468 0.0609 -0.4165 0.056 Uiso 1 1 calc R
H30C H -0.1244 0.0753 -0.4472 0.056 Uiso 1 1 calc R
C31 C 0.4080(2) 0.3086(2) 0.64049(19) 0.0431(5) Uani 1 1 d .
H31A H 0.4728 0.3422 0.7116 0.065 Uiso 1 1 calc R
H31B H 0.4429 0.3141 0.5833 0.065 Uiso 1 1 calc R
H31C H 0.3662 0.2286 0.6216 0.065 Uiso 1 1 calc R
C32 C 0.31871(16) 0.37164(16) 0.64820(14) 0.0276(4) Uani 1 1 d .
C33 C 0.20443(16) 0.32261(15) 0.65109(14) 0.0260(3) Uani 1 1 d .
H33 H 0.1814 0.2478 0.6467 0.031 Uiso 1 1 calc R
C34 C 0.12356(15) 0.38184(15) 0.66034(13) 0.0240(3) Uani 1 1 d .
H34 H 0.0459 0.3474 0.6625 0.029 Uiso 1 1 calc R
C35 C 0.15541(16) 0.49050(15) 0.66638(14) 0.0262(4) Uani 1 1 d .
H35 H 0.1000 0.5309 0.6727 0.031 Uiso 1 1 calc R
C36 C 0.26893(17) 0.54004(15) 0.66309(15) 0.0290(4) Uani 1 1 d .
H36 H 0.2915 0.6147 0.6670 0.035 Uiso 1 1 calc R
C37 C 0.34954(16) 0.48105(16) 0.65416(15) 0.0293(4) Uani 1 1 d .
H37 H 0.4272 0.5159 0.6521 0.035 Uiso 1 1 calc R
C38 C 0.39141(19) 0.85992(18) 0.23606(18) 0.0403(5) Uani 1 1 d .
H38A H 0.4373 0.8288 0.1892 0.060 Uiso 1 1 calc R
H38B H 0.3072 0.8382 0.1906 0.060 Uiso 1 1 calc R
H38C H 0.3936 0.8298 0.2919 0.060 Uiso 1 1 calc R
C39 C 0.44687(15) 0.98709(16) 0.29193(15) 0.0282(4) Uani 1 1 d .
C40 C 0.54023(16) 1.04125(17) 0.39274(15) 0.0315(4) Uani 1 1 d .
H40 H 0.5692 0.9969 0.4262 0.038 Uiso 1 1 calc R
C41 C 0.59134(18) 1.15797(19) 0.44482(17) 0.0386(5) Uani 1 1 d .
H41 H 0.6549 1.1931 0.5135 0.046 Uiso 1 1 calc R
C42 C 0.55040(19) 1.22407(18) 0.39746(18) 0.0381(4) Uani 1 1 d .
H42 H 0.5853 1.3045 0.4335 0.046 Uiso 1 1 calc R
C43 C 0.45833(18) 1.17208(19) 0.29718(17) 0.0368(4) Uani 1 1 d .
H43 H 0.4302 1.2169 0.2638 0.044 Uiso 1 1 calc R
C44 C 0.40701(17) 1.05499(19) 0.24526(16) 0.0345(4) Uani 1 1 d .
H44 H 0.3435 1.0202 0.1766 0.041 Uiso 1 1 calc R

loop_
_atom_site_aniso_label
_atom_site_aniso_U_11
_atom_site_aniso_U_22
_atom_site_aniso_U_33
_atom_site_aniso_U_23
_atom_site_aniso_U_13
_atom_site_aniso_U_12
Sn1 0.01742(6) 0.01772(6) 0.02054(6) 0.00970(4) 0.00567(4) 0.00954(4)
N1 0.0298(7) 0.0150(6) 0.0233(7) 0.0105(5) 0.0164(6) 0.0120(5)
C1 0.0120(6) 0.0113(6) 0.0151(7) 0.0052(5) 0.0034(5) 0.0034(5)
C2 0.0111(6) 0.0126(7) 0.0135(7) 0.0038(5) 0.0026(5) 0.0020(5)
C3 0.0144(6) 0.0145(7) 0.0191(7) 0.0054(6) 0.0066(5) 0.0064(5)
C4 0.0169(7) 0.0160(7) 0.0214(7) 0.0091(6) 0.0051(6) 0.0074(6)
C5 0.0180(7) 0.0178(7) 0.0161(7) 0.0087(6) 0.0048(6) 0.0056(6)
C6 0.0118(6) 0.0130(7) 0.0152(7) 0.0040(5) 0.0038(5) 0.0028(5)
C7 0.0159(7) 0.0131(7) 0.0161(7) 0.0059(6) 0.0076(5) 0.0084(5)
C8 0.0159(7) 0.0148(7) 0.0182(7) 0.0065(6) 0.0066(6) 0.0072(5)
C9 0.0207(7) 0.0201(8) 0.0239(8) 0.0103(6) 0.0119(6) 0.0070(6)
C10 0.0294(8) 0.0271(8) 0.0177(7) 0.0122(7) 0.0113(6) 0.0116(7)
C11 0.0217(7) 0.0247(8) 0.0166(7) 0.0072(6) 0.0049(6) 0.0090(6)
C12 0.0151(7) 0.0172(7) 0.0173(7) 0.0059(6) 0.0061(6) 0.0075(6)
C13 0.0191(7) 0.0164(7) 0.0166(7) 0.0098(6) 0.0089(6) 0.0086(6)
C14 0.0199(7) 0.0216(8) 0.0200(7) 0.0133(6) 0.0094(6) 0.0102(6)
C15 0.0226(8) 0.0314(9) 0.0300(9) 0.0194(7) 0.0148(7) 0.0162(7)
C16 0.0369(9) 0.0294(9) 0.0311(9) 0.0162(8) 0.0238(8) 0.0223(8)
C17 0.0334(9) 0.0211(8) 0.0229(8) 0.0076(7) 0.0156(7) 0.0114(7)
C18 0.0245(8) 0.0180(7) 0.0184(7) 0.0079(6) 0.0102(6) 0.0072(6)
C19 0.0156(7) 0.0187(7) 0.0194(7) 0.0070(6) 0.0063(6) 0.0032(6)
C20 0.0167(7) 0.0208(8) 0.0295(9) 0.0086(7) 0.0070(6) 0.0035(6)
C21 0.0173(7) 0.0236(8) 0.0323(9) 0.0127(7) 0.0044(6) 0.0061(6)
C22 0.0145(7) 0.0231(8) 0.0165(7) 0.0046(6) 0.0044(6) 0.0046(6)
C23 0.0193(8) 0.0395(11) 0.0327(10) 0.0128(8) 0.0044(7) 0.0075(7)
C24 0.0259(8) 0.0227(9) 0.0363(10) 0.0112(8) 0.0109(7) 0.0041(7)
C25 0.0155(7) 0.0264(8) 0.0207(8) 0.0101(7) 0.0065(6) 0.0057(6)
C26 0.0217(8) 0.0413(11) 0.0389(11) 0.0200(9) 0.0022(8) 0.0060(8)
C27 0.0292(9) 0.0226(9) 0.0296(9) 0.0090(7) 0.0069(7) 0.0068(7)
C28 0.0242(8) 0.0247(9) 0.0185(8) 0.0014(7) 0.0081(6) 0.0046(7)
C29 0.0380(10) 0.0281(10) 0.0314(10) -0.0026(8) 0.0112(8) -0.0002(8)
C30 0.0299(9) 0.0461(12) 0.0254(9) 0.0087(9) 0.0033(7) 0.0113(8)
C31 0.0389(11) 0.0541(13) 0.0479(12) 0.0228(11) 0.0183(10) 0.0301(10)
C32 0.0277(9) 0.0374(10) 0.0202(8) 0.0109(7) 0.0084(7) 0.0169(8)
C33 0.0336(9) 0.0281(9) 0.0201(8) 0.0119(7) 0.0092(7) 0.0136(7)
C34 0.0252(8) 0.0312(9) 0.0184(8) 0.0113(7) 0.0102(6) 0.0104(7)
C35 0.0301(9) 0.0301(9) 0.0210(8) 0.0080(7) 0.0122(7) 0.0156(7)
C36 0.0344(9) 0.0220(9) 0.0271(9) 0.0067(7) 0.0115(7) 0.0077(7)
C37 0.0224(8) 0.0340(10) 0.0258(9) 0.0087(8) 0.0084(7) 0.0056(7)
C38 0.0355(10) 0.0393(11) 0.0396(11) 0.0094(9) 0.0121(9) 0.0129(9)
C39 0.0223(8) 0.0380(10) 0.0270(9) 0.0118(8) 0.0130(7) 0.0133(7)
C40 0.0266(9) 0.0424(11) 0.0292(9) 0.0177(8) 0.0080(7) 0.0148(8)
C41 0.0323(10) 0.0459(12) 0.0303(10) 0.0137(9) 0.0057(8) 0.0082(9)
C42 0.0407(11) 0.0355(11) 0.0413(11) 0.0160(9) 0.0224(9) 0.0107(9)
C43 0.0404(11) 0.0495(12) 0.0402(11) 0.0287(10) 0.0233(9) 0.0248(9)
C44 0.0292(9) 0.0516(12) 0.0269(9) 0.0179(9) 0.0094(7) 0.0189(9)

loop_
_atom_type_symbol
_atom_type_description
_atom_type_scat_dispersion_real
_atom_type_scat_dispersion_imag
_atom_type_scat_source
C C 0.0033 0.0016 'International Tables Vol C Tables 4.2.6.8 and 6.1.1.4'
H H 0.0000 0.0000 'International Tables Vol C Tables 4.2.6.8 and 6.1.1.4'
N N 0.0061 0.0033 'International Tables Vol C Tables 4.2.6.8 and 6.1.1.4'
Sn Sn -0.6537 1.4246 'International Tables Vol C Tables 4.2.6.8 and 6.1.1.4'

loop_
_geom_angle_atom_site_label_1
_geom_angle_atom_site_label_2
_geom_angle_atom_site_label_3
_geom_angle
_geom_angle_site_symmetry_1
_geom_angle_site_symmetry_3
N1 Sn1 N1 76.38(5) . 2
N1 Sn1 C1 94.64(5) . .
N1 Sn1 C1 95.14(5) 2 .
Sn1 N1 Sn1 103.62(5) . 2
Sn1 N1 H1A 111.0 . .
Sn1 N1 H1A 111.0 2 .
Sn1 N1 H1B 111.0 . .
Sn1 N1 H1B 111.0 2 .
H1A N1 H1B 109.0 . .
C2 C1 C6 117.60(13) . .
C2 C1 Sn1 121.29(10) . .
C6 C1 Sn1 120.21(10) . .
C3 C2 C1 120.84(13) . .
C3 C2 C7 117.69(12) . .
C1 C2 C7 121.46(12) . .
C4 C3 C2 120.55(13) . .
C4 C3 H3 119.7 . .
C2 C3 H3 119.7 . .
C3 C4 C5 119.52(14) . .
C3 C4 H4 120.2 . .
C5 C4 H4 120.2 . .
C4 C5 C6 120.67(14) . .
C4 C5 H5 119.7 . .
C6 C5 H5 119.7 . .
C5 C6 C1 120.75(13) . .
C5 C6 C13 119.14(13) . .
C1 C6 C13 120.06(13) . .
C12 C7 C8 120.09(13) . .
C12 C7 C2 120.07(13) . .
C8 C7 C2 119.82(13) . .
C9 C8 C7 118.90(14) . .
C9 C8 C19 119.82(13) . .
C7 C8 C19 121.28(13) . .
C10 C9 C8 121.06(14) . .
C10 C9 H9 119.5 . .
C8 C9 H9 119.5 . .
C9 C10 C11 119.97(15) . .
C9 C10 H10 120.0 . .
C11 C10 H10 120.0 . .
C10 C11 C12 120.92(15) . .
C10 C11 H11 119.5 . .
C12 C11 H11 119.5 . .
C11 C12 C7 119.05(14) . .
C11 C12 C22 119.51(13) . .
C7 C12 C22 121.28(13) . .
C18 C13 C14 120.41(14) . .
C18 C13 C6 120.59(13) . .
C14 C13 C6 118.99(13) . .
C15 C14 C13 118.48(14) . .
C15 C14 C25 120.19(14) . .
C13 C14 C25 121.23(13) . .
C16 C15 C14 121.17(15) . .
C16 C15 H15 119.4 . .
C14 C15 H15 119.4 . .
C15 C16 C17 120.18(15) . .
C15 C16 H16 119.9 . .
C17 C16 H16 119.9 . .
C16 C17 C18 120.99(15) . .
C16 C17 H17 119.5 . .
C18 C17 H17 119.5 . .
C17 C18 C13 118.72(15) . .
C17 C18 C28 119.71(14) . .
C13 C18 C28 121.56(14) . .
C8 C19 C20 112.66(13) . .
C8 C19 C21 111.54(13) . .
C20 C19 C21 109.57(12) . .
C8 C19 H19 107.6 . .
C20 C19 H19 107.6 . .
C21 C19 H19 107.6 . .
C19 C20 H20A 109.5 . .
C19 C20 H20B 109.5 . .
H20A C20 H20B 109.5 . .
C19 C20 H20C 109.5 . .
H20A C20 H20C 109.5 . .
H20B C20 H20C 109.5 . .
C19 C21 H21A 109.5 . .
C19 C21 H21B 109.5 . .
H21A C21 H21B 109.5 . .
C19 C21 H21C 109.5 . .
H21A C21 H21C 109.5 . .
H21B C21 H21C 109.5 . .
C12 C22 C23 113.81(14) . .
C12 C22 C24 109.95(13) . .
C23 C22 C24 110.33(14) . .
C12 C22 H22 107.5 . .
C23 C22 H22 107.5 . .
C24 C22 H22 107.5 . .
C22 C23 H23A 109.5 . .
C22 C23 H23B 109.5 . .
H23A C23 H23B 109.5 . .
C22 C23 H23C 109.5 . .
H23A C23 H23C 109.5 . .
H23B C23 H23C 109.5 . .
C22 C24 H24A 109.5 . .
C22 C24 H24B 109.5 . .
H24A C24 H24B 109.5 . .
C22 C24 H24C 109.5 . .
H24A C24 H24C 109.5 . .
H24B C24 H24C 109.5 . .
C14 C25 C26 114.09(14) . .
C14 C25 C27 109.88(13) . .
C26 C25 C27 110.23(14) . .
C14 C25 H25 107.5 . .
C26 C25 H25 107.5 . .
C27 C25 H25 107.5 . .
C25 C26 H26A 109.5 . .
C25 C26 H26B 109.5 . .
H26A C26 H26B 109.5 . .
C25 C26 H26C 109.5 . .
H26A C26 H26C 109.5 . .
H26B C26 H26C 109.5 . .
C25 C27 H27A 109.5 . .
C25 C27 H27B 109.5 . .
H27A C27 H27B 109.5 . .
C25 C27 H27C 109.5 . .
H27A C27 H27C 109.5 . .
H27B C27 H27C 109.5 . .
C18 C28 C29 113.70(15) . .
C18 C28 C30 110.92(15) . .
C29 C28 C30 108.97(15) . .
C18 C28 H28 107.7 . .
C29 C28 H28 107.7 . .
C30 C28 H28 107.7 . .
C28 C29 H29A 109.5 . .
C28 C29 H29B 109.5 . .
H29A C29 H29B 109.5 . .
C28 C29 H29C 109.5 . .
H29A C29 H29C 109.5 . .
H29B C29 H29C 109.5 . .
C28 C30 H30A 109.5 . .
C28 C30 H30B 109.5 . .
H30A C30 H30B 109.5 . .
C28 C30 H30C 109.5 . .
H30A C30 H30C 109.5 . .
H30B C30 H30C 109.5 . .
C32 C31 H31A 109.5 . .
C32 C31 H31B 109.5 . .
H31A C31 H31B 109.5 . .
C32 C31 H31C 109.5 . .
H31A C31 H31C 109.5 . .
H31B C31 H31C 109.5 . .
C33 C32 C37 118.28(16) . .
C33 C32 C31 121.01(18) . .
C37 C32 C31 120.71(17) . .
C34 C33 C32 120.74(17) . .
C34 C33 H33 119.6 . .
C32 C33 H33 119.6 . .
C35 C34 C33 120.38(16) . .
C35 C34 H34 119.8 . .
C33 C34 H34 119.8 . .
C34 C35 C36 119.37(16) . .
C34 C35 H35 120.3 . .
C36 C35 H35 120.3 . .
C37 C36 C35 120.19(17) . .
C37 C36 H36 119.9 . .
C35 C36 H36 119.9 . .
C36 C37 C32 121.03(17) . .
C36 C37 H37 119.5 . .
C32 C37 H37 119.5 . .
C39 C38 H38A 109.5 . .
C39 C38 H38B 109.5 . .
H38A C38 H38B 109.5 . .
C39 C38 H38C 109.5 . .
H38A C38 H38C 109.5 . .
H38B C38 H38C 109.5 . .
C40 C39 C44 117.70(18) . .
C40 C39 C38 120.86(18) . .
C44 C39 C38 121.44(17) . .
C41 C40 C39 121.24(18) . .
C41 C40 H40 119.4 . .
C39 C40 H40 119.4 . .
C40 C41 C42 120.28(19) . .
C40 C41 H41 119.9 . .
C42 C41 H41 119.9 . .
C43 C42 C41 119.4(2) . .
C43 C42 H42 120.3 . .
C41 C42 H42 120.3 . .
C42 C43 C44 120.17(19) . .
C42 C43 H43 119.9 . .
C44 C43 H43 119.9 . .
C43 C44 C39 121.18(18) . .
C43 C44 H44 119.4 . .
C39 C44 H44 119.4 . .

loop_
_geom_bond_atom_site_label_1
_geom_bond_atom_site_label_2
_geom_bond_distance
_geom_bond_site_symmetry_2
Sn1 N1 2.1913(13) .
Sn1 N1 2.1918(13) 2
Sn1 C1 2.2381(14) .
N1 Sn1 2.1918(13) 2
N1 H1A 0.9200 .
N1 H1B 0.9200 .
C1 C2 1.4109(19) .
C1 C6 1.413(2) .
C2 C3 1.399(2) .
C2 C7 1.504(2) .
C3 C4 1.385(2) .
C3 H3 0.9500 .
C4 C5 1.389(2) .
C4 H4 0.9500 .
C5 C6 1.395(2) .
C5 H5 0.9500 .
C6 C13 1.5045(19) .
C7 C12 1.412(2) .
C7 C8 1.412(2) .
C8 C9 1.395(2) .
C8 C19 1.525(2) .
C9 C10 1.384(2) .
C9 H9 0.9500 .
C10 C11 1.387(2) .
C10 H10 0.9500 .
C11 C12 1.393(2) .
C11 H11 0.9500 .
C12 C22 1.528(2) .
C13 C18 1.411(2) .
C13 C14 1.415(2) .
C14 C15 1.398(2) .
C14 C25 1.524(2) .
C15 C16 1.381(3) .
C15 H15 0.9500 .
C16 C17 1.382(2) .
C16 H16 0.9500 .
C17 C18 1.398(2) .
C17 H17 0.9500 .
C18 C28 1.526(2) .
C19 C20 1.532(2) .
C19 C21 1.536(2) .
C19 H19 1.0000 .
C20 H20A 0.9800 .
C20 H20B 0.9800 .
C20 H20C 0.9800 .
C21 H21A 0.9800 .
C21 H21B 0.9800 .
C21 H21C 0.9800 .
C22 C23 1.530(2) .
C22 C24 1.533(2) .
C22 H22 1.0000 .
C23 H23A 0.9800 .
C23 H23B 0.9800 .
C23 H23C 0.9800 .
C24 H24A 0.9800 .
C24 H24B 0.9800 .
C24 H24C 0.9800 .
C25 C26 1.526(2) .
C25 C27 1.531(2) .
C25 H25 1.0000 .
C26 H26A 0.9800 .
C26 H26B 0.9800 .
C26 H26C 0.9800 .
C27 H27A 0.9800 .
C27 H27B 0.9800 .
C27 H27C 0.9800 .
C28 C29 1.533(3) .
C28 C30 1.537(3) .
C28 H28 1.0000 .
C29 H29A 0.9800 .
C29 H29B 0.9800 .
C29 H29C 0.9800 .
C30 H30A 0.9800 .
C30 H30B 0.9800 .
C30 H30C 0.9800 .
C31 C32 1.510(2) .
C31 H31A 0.9800 .
C31 H31B 0.9800 .
C31 H31C 0.9800 .
C32 C33 1.390(3) .
C32 C37 1.390(3) .
C33 C34 1.389(2) .
C33 H33 0.9500 .
C34 C35 1.380(3) .
C34 H34 0.9500 .
C35 C36 1.386(3) .
C35 H35 0.9500 .
C36 C37 1.384(3) .
C36 H36 0.9500 .
C37 H37 0.9500 .
C38 C39 1.502(3) .
C38 H38A 0.9800 .
C38 H38B 0.9800 .
C38 H38C 0.9800 .
C39 C40 1.394(3) .
C39 C44 1.394(3) .
C40 C41 1.379(3) .
C40 H40 0.9500 .
C41 C42 1.384(3) .
C41 H41 0.9500 .
C42 C43 1.382(3) .
C42 H42 0.9500 .
C43 C44 1.383(3) .
C43 H43 0.9500 .
C44 H44 0.9500 .
